data_2203728
loop_
_publ_author_name
'Shamaladevi Nagaraja Rao'
'Saradha Vasanth'
'Vasantha Pattabhi'

_publ_section_title
;
 Lup-1,20(29)-dien-3-one, a triterpenoid from <i>Agyneia
 bacciformis</i> A. Juss
;
_journal_issue 6
_journal_name_full 'Acta Crystallographica Section E'
_journal_page_first o1092
_journal_page_last o1093
_journal_paper_doi 10.1107/S160053680401236X
_journal_volume 60
_journal_year 2004
_chemical_formula_moiety 'C30 H46 O'
_chemical_formula_sum 'C30 H46 O'
_chemical_formula_weight 422.67
_space_group_IT_number 19
_symmetry_cell_setting orthorhombic
_symmetry_space_group_name_Hall 'P 2ac 2ab'
_symmetry_space_group_name_H-M 'P 21 21 21'
_atom_sites_solution_hydrogens geom
_atom_sites_solution_primary direct
_atom_sites_solution_secondary difmap
_audit_creation_method SHELXL-97
_cell_angle_alpha 90.00
_cell_angle_beta 90.00
_cell_angle_gamma 90.00
_cell_formula_units_Z 4
_cell_length_a 10.422(4)
_cell_length_b 13.881(5)
_cell_length_c 17.591(6)
_cell_measurement_reflns_used 6028
_cell_measurement_temperature 293(2)
_cell_measurement_theta_max 27.99
_cell_measurement_theta_min 1.87
_cell_volume 2544.9(16)
_computing_cell_refinement 'SAINT (Bruker, 2001)'
_computing_data_collection 'SMART (Bruker, 2001)'
_computing_data_reduction SAINT
_computing_molecular_graphics 'ZORTEP (Zsolnai, 1997)'
_computing_publication_material 'SHELXL97 and PLATON (Spek, 1990)'
_computing_structure_refinement 'SHELXL97 (Sheldrick, 1997)'
_computing_structure_solution 'SHELXS97 (Sheldrick, 1997)'
_diffrn_ambient_temperature 293(2)
_diffrn_measured_fraction_theta_full 0.993
_diffrn_measured_fraction_theta_max 0.993
_diffrn_measurement_device_type 'Bruker SMART APEX CCD area-detector'
_diffrn_measurement_method \w
_diffrn_radiation_monochromator graphite
_diffrn_radiation_source 'fine-focus sealed tube'
_diffrn_radiation_type MoK\a
_diffrn_radiation_wavelength 0.71073
_diffrn_reflns_av_R_equivalents 0.0435
_diffrn_reflns_av_sigmaI/netI 0.0307
_diffrn_reflns_limit_h_max 13
_diffrn_reflns_limit_h_min -13
_diffrn_reflns_limit_k_max 18
_diffrn_reflns_limit_k_min -18
_diffrn_reflns_limit_l_max 23
_diffrn_reflns_limit_l_min -23
_diffrn_reflns_number 22282
_diffrn_reflns_theta_full 27.99
_diffrn_reflns_theta_max 27.99
_diffrn_reflns_theta_min 1.87
_diffrn_standards_decay_% 0
_diffrn_standards_number 0
_exptl_absorpt_coefficient_mu 0.064
_exptl_absorpt_correction_type none
_exptl_crystal_colour colourless
_exptl_crystal_density_diffrn 1.103
_exptl_crystal_density_method 'not measured'
_exptl_crystal_description block
_exptl_crystal_F_000 936
_exptl_crystal_size_max 0.48
_exptl_crystal_size_mid 0.40
_exptl_crystal_size_min 0.40
_refine_diff_density_max 0.235
_refine_diff_density_min -0.177
_refine_ls_extinction_method none
_refine_ls_goodness_of_fit_ref 1.043
_refine_ls_hydrogen_treatment constr
_refine_ls_matrix_type full
_refine_ls_number_parameters 286
_refine_ls_number_reflns 3423
_refine_ls_number_restraints 0
_refine_ls_restrained_S_all 1.043
_refine_ls_R_factor_all 0.0787
_refine_ls_R_factor_gt 0.0606
_refine_ls_shift/su_max 0.000
_refine_ls_shift/su_mean 0.000
_refine_ls_structure_factor_coef Fsqd
_refine_ls_weighting_details 'calc w = 1/[\s^2^(Fo^2^)+(0.079P)^2^+0.3676P] where P = (Fo^2^+2Fc^2^)/3'
_refine_ls_weighting_scheme calc
_refine_ls_wR_factor_gt 0.1422
_refine_ls_wR_factor_ref 0.1523
_reflns_number_gt 2726
_reflns_number_total 3423
_reflns_threshold_expression I>2\s(I)
_cod_data_source_file ci6374.cif
_cod_data_source_block I
_cod_depositor_comments
;
The following automatic conversions were performed:
'_symmetry_cell_setting' value 'Orthorhombic' changed to 'orthorhombic'
according to '/home/saulius/struct/CIF-dictionaries/cif_core.dic'
dictionary named 'cif_core.dic' version 2.4.1 from 2010-06-29.

Automatic conversion script
Id: cif_fix_enum 1527 2010-12-29 10:47:43Z saulius 

The following automatic conversions were performed:

'_symmetry_cell_setting' value 'Orthorhombic' changed to
'orthorhombic' according to
/home/saulius/struct/CIF-dictionaries/cif_core.dic dictionary named
'cif_core.dic' version 2.4.1 from 2010-06-29.

Automatic conversion script
Id: cif_fix_values 1715 2011-07-08 13:25:40Z adriana 
;
_cod_original_cell_volume 2544.8(15)
_cod_database_code 2203728

loop_
_symmetry_equiv_pos_as_xyz
'x, y, z'
'-x+1/2, -y, z+1/2'
'-x, y+1/2, -z+1/2'
'x+1/2, -y+1/2, -z'

loop_
_atom_site_label
_atom_site_fract_x
_atom_site_fract_y
_atom_site_fract_z
_atom_site_U_iso_or_equiv
_atom_site_adp_type
_atom_site_calc_flag
_atom_site_refinement_flags
_atom_site_occupancy
_atom_site_type_symbol
C1 0.7392(4) 0.8276(2) 0.56012(16) 0.0630(9) Uani d . 1 C
H1 0.7518 0.7634 0.5732 0.076 Uiso calc R 1 H
C2 0.6871(4) 0.8853(3) 0.61138(17) 0.0689(9) Uani d . 1 C
H2 0.6654 0.8590 0.6583 0.083 Uiso calc R 1 H
C3 0.6616(4) 0.9867(3) 0.59929(18) 0.0739(10) Uani d . 1 C
C4 0.6865(4) 1.0288(2) 0.52050(16) 0.0603(8) Uani d . 1 C
C5 0.6938(3) 0.94685(19) 0.46138(14) 0.0455(6) Uani d . 1 C
H5 0.6065 0.9206 0.4597 0.055 Uiso calc R 1 H
C6 0.7199(3) 0.97943(19) 0.38023(15) 0.0490(7) Uani d . 1 C
H6A 0.8100 0.9955 0.3747 0.059 Uiso calc R 1 H
H6B 0.6699 1.0367 0.3691 0.059 Uiso calc R 1 H
C7 0.6844(3) 0.89931(18) 0.32444(14) 0.0458(6) Uani d . 1 C
H7A 0.7026 0.9210 0.2731 0.055 Uiso calc R 1 H
H7B 0.5929 0.8871 0.3279 0.055 Uiso calc R 1 H
C8 0.7569(2) 0.80466(17) 0.33904(13) 0.0374(5) Uani d . 1 C
C9 0.7492(3) 0.77655(17) 0.42475(13) 0.0409(6) Uani d . 1 C
H9 0.6589 0.7603 0.4335 0.049 Uiso calc R 1 H
C10 0.7791(3) 0.85947(19) 0.48245(13) 0.0442(6) Uani d . 1 C
C11 0.8226(3) 0.68305(19) 0.43928(16) 0.0528(7) Uani d . 1 C
H11A 0.9125 0.6928 0.4275 0.063 Uiso calc R 1 H
H11B 0.8160 0.6664 0.4927 0.063 Uiso calc R 1 H
C12 0.7710(3) 0.60034(19) 0.39164(15) 0.0522(7) Uani d . 1 C
H12A 0.8236 0.5437 0.3999 0.063 Uiso calc R 1 H
H12B 0.6843 0.5853 0.4078 0.063 Uiso calc R 1 H
C13 0.7706(3) 0.62489(17) 0.30752(15) 0.0423(6) Uani d . 1 C
H13 0.8600 0.6382 0.2939 0.051 Uiso calc R 1 H
C14 0.6946(2) 0.71934(18) 0.29099(13) 0.0381(5) Uani d . 1 C
C15 0.6989(3) 0.7433(2) 0.20536(14) 0.0492(6) Uani d . 1 C
H15A 0.6405 0.7961 0.1954 0.059 Uiso calc R 1 H
H15B 0.7847 0.7649 0.1925 0.059 Uiso calc R 1 H
C16 0.6636(3) 0.6590(2) 0.15380(15) 0.0562(7) Uani d . 1 C
H16A 0.5737 0.6432 0.1609 0.067 Uiso calc R 1 H
H16B 0.6757 0.6778 0.1012 0.067 Uiso calc R 1 H
C17 0.7450(3) 0.5706(2) 0.17063(17) 0.0535(7) Uani d . 1 C
C18 0.7260(3) 0.54400(19) 0.25457(16) 0.0470(6) Uani d . 1 C
H18 0.6334 0.5371 0.2624 0.056 Uiso calc R 1 H
C19 0.7840(3) 0.4424(2) 0.26183(18) 0.0545(7) Uani d . 1 C
H19 0.8770 0.4488 0.2681 0.065 Uiso calc R 1 H
C20 0.7344(4) 0.3773(2) 0.3226(2) 0.0716(9) Uani d . 1 C
C21 0.7570(3) 0.3981(2) 0.1821(2) 0.0652(9) Uani d . 1 C
H21A 0.8359 0.3736 0.1600 0.078 Uiso calc R 1 H
H21B 0.6965 0.3453 0.1864 0.078 Uiso calc R 1 H
C22 0.7018(4) 0.4773(2) 0.1326(2) 0.0675(9) Uani d . 1 C
H22A 0.6090 0.4734 0.1309 0.081 Uiso calc R 1 H
H22B 0.7350 0.4731 0.0812 0.081 Uiso calc R 1 H
C23 0.5723(4) 1.0939(3) 0.5030(2) 0.0900(13) Uani d . 1 C
H23A 0.5683 1.1449 0.5399 0.135 Uiso calc R 1 H
H23B 0.4946 1.0569 0.5050 0.135 Uiso calc R 1 H
H23C 0.5821 1.1210 0.4531 0.135 Uiso calc R 1 H
C24 0.8075(4) 1.0926(3) 0.5249(2) 0.0847(12) Uani d . 1 C
H24A 0.7953 1.1416 0.5628 0.127 Uiso calc R 1 H
H24B 0.8224 1.1223 0.4765 0.127 Uiso calc R 1 H
H24C 0.8801 1.0536 0.5384 0.127 Uiso calc R 1 H
C25 0.9238(3) 0.8822(2) 0.48816(17) 0.0585(8) Uani d . 1 C
H25A 0.9713 0.8231 0.4913 0.065(10) Uiso calc R 1 H
H25B 0.9396 0.9203 0.5328 0.083(11) Uiso calc R 1 H
H25C 0.9503 0.9175 0.4439 0.067(10) Uiso calc R 1 H
C26 0.8966(3) 0.8209(2) 0.31324(16) 0.0496(6) Uani d . 1 C
H26A 0.9284 0.8797 0.3349 0.060 Uiso calc R 1 H
H26B 0.8996 0.8251 0.2588 0.060 Uiso calc R 1 H
H26C 0.9488 0.7680 0.3300 0.060 Uiso calc R 1 H
C27 0.5513(2) 0.7052(2) 0.31184(17) 0.0497(6) Uani d . 1 C
H27A 0.5139 0.6582 0.2785 0.092(13) Uiso calc R 1 H
H27B 0.5067 0.7653 0.3065 0.113(15) Uiso calc R 1 H
H27C 0.5447 0.6833 0.3635 0.132(18) Uiso calc R 1 H
C28 0.8859(3) 0.5890(3) 0.1495(2) 0.0676(9) Uani d . 1 C
H28A 0.8917 0.6051 0.0966 0.101 Uiso calc R 1 H
H28B 0.9354 0.5320 0.1594 0.101 Uiso calc R 1 H
H28C 0.9187 0.6413 0.1794 0.101 Uiso calc R 1 H
C29 0.6141(4) 0.3839(3) 0.3526(2) 0.0871(12) Uani d . 1 C
H29A 0.5857 0.3379 0.3872 0.104 Uiso calc R 1 H
H29B 0.5604 0.4344 0.3385 0.104 Uiso calc R 1 H
C30 0.8193(6) 0.3001(4) 0.3435(4) 0.152(3) Uani d . 1 C
H30A 0.7801 0.2618 0.3826 0.228 Uiso calc R 1 H
H30B 0.8986 0.3263 0.3620 0.228 Uiso calc R 1 H
H30C 0.8359 0.2605 0.2999 0.228 Uiso calc R 1 H
O31 0.6240(4) 1.0368(2) 0.65044(15) 0.1180(13) Uani d . 1 O

loop_
_atom_site_aniso_label
_atom_site_aniso_U_11
_atom_site_aniso_U_22
_atom_site_aniso_U_33
_atom_site_aniso_U_12
_atom_site_aniso_U_13
_atom_site_aniso_U_23
C1 0.091(2) 0.0597(17) 0.0383(13) -0.0092(18) -0.0077(16) 0.0056(13)
C2 0.091(2) 0.078(2) 0.0371(14) -0.016(2) 0.0034(16) -0.0025(15)
C3 0.091(3) 0.084(2) 0.0467(17) -0.006(2) -0.0053(18) -0.0194(17)
C4 0.077(2) 0.0568(17) 0.0472(15) 0.0020(16) -0.0117(15) -0.0108(13)
C5 0.0534(15) 0.0446(13) 0.0384(12) -0.0010(12) -0.0056(11) -0.0048(11)
C6 0.0638(18) 0.0398(13) 0.0435(13) 0.0019(12) -0.0109(13) 0.0046(11)
C7 0.0583(16) 0.0447(13) 0.0345(12) 0.0061(13) -0.0067(12) 0.0023(11)
C8 0.0397(13) 0.0390(12) 0.0335(11) 0.0001(10) -0.0004(10) 0.0039(9)
C9 0.0435(14) 0.0413(13) 0.0378(12) -0.0023(11) -0.0023(11) 0.0054(10)
C10 0.0526(15) 0.0459(13) 0.0341(12) -0.0039(12) -0.0058(11) 0.0037(11)
C11 0.0668(19) 0.0487(15) 0.0430(13) 0.0053(14) -0.0082(13) 0.0111(12)
C12 0.0636(17) 0.0410(14) 0.0519(15) 0.0059(13) -0.0026(14) 0.0064(12)
C13 0.0399(13) 0.0394(12) 0.0475(13) 0.0013(11) 0.0027(11) 0.0011(11)
C14 0.0375(12) 0.0413(12) 0.0354(11) 0.0012(10) 0.0024(10) -0.0006(10)
C15 0.0559(16) 0.0512(14) 0.0405(13) 0.0014(13) -0.0010(12) 0.0013(12)
C16 0.0644(19) 0.0616(17) 0.0426(13) -0.0033(15) -0.0016(14) -0.0029(13)
C17 0.0532(17) 0.0546(15) 0.0527(15) -0.0054(13) 0.0051(13) -0.0120(13)
C18 0.0380(13) 0.0461(14) 0.0569(15) -0.0020(12) 0.0055(12) -0.0052(12)
C19 0.0436(14) 0.0447(14) 0.0754(19) -0.0019(12) 0.0041(14) -0.0077(14)
C20 0.081(2) 0.0440(15) 0.090(2) -0.0036(16) 0.003(2) -0.0008(17)
C21 0.0516(17) 0.0534(16) 0.091(2) -0.0046(14) 0.0072(17) -0.0232(17)
C22 0.070(2) 0.0643(19) 0.068(2) -0.0081(17) 0.0032(17) -0.0203(16)
C23 0.109(3) 0.082(2) 0.078(2) 0.033(2) -0.019(2) -0.034(2)
C24 0.104(3) 0.062(2) 0.088(2) -0.019(2) -0.013(2) -0.0160(19)
C25 0.0570(17) 0.0626(18) 0.0558(17) -0.0038(15) -0.0185(14) 0.0008(15)
C26 0.0464(15) 0.0529(15) 0.0494(14) -0.0064(12) 0.0037(12) 0.0021(13)
C27 0.0399(14) 0.0540(15) 0.0552(16) 0.0007(13) 0.0020(12) -0.0062(13)
C28 0.065(2) 0.069(2) 0.0693(19) -0.0067(17) 0.0226(17) -0.0152(17)
C29 0.081(3) 0.068(2) 0.112(3) -0.016(2) 0.021(2) 0.016(2)
C30 0.129(5) 0.127(4) 0.200(6) 0.037(4) 0.024(5) 0.082(5)
O31 0.185(4) 0.110(2) 0.0581(15) 0.019(2) 0.0121(19) -0.0290(16)

loop_
_atom_type_symbol
_atom_type_description
_atom_type_scat_dispersion_real
_atom_type_scat_dispersion_imag
_atom_type_scat_source
C C 0.0033 0.0016 'International Tables Vol C Tables 4.2.6.8 and 6.1.1.4'
H H 0.0000 0.0000 'International Tables Vol C Tables 4.2.6.8 and 6.1.1.4'
O O 0.0106 0.0060 'International Tables Vol C Tables 4.2.6.8 and 6.1.1.4'

loop_
_geom_angle_atom_site_label_1
_geom_angle_atom_site_label_2
_geom_angle_atom_site_label_3
_geom_angle
C2 C1 C10 123.9(3)
C2 C1 H1 118.0
C10 C1 H1 118.0
C1 C2 C3 124.3(3)
C1 C2 H2 117.8
C3 C2 H2 117.8
O31 C3 C2 120.8(3)
O31 C3 C4 120.9(4)
C2 C3 C4 118.3(3)
C23 C4 C3 106.1(3)
C23 C4 C24 107.9(3)
C3 C4 C24 108.2(3)
C23 C4 C5 109.8(3)
C3 C4 C5 109.8(3)
C24 C4 C5 114.7(3)
C6 C5 C4 114.9(2)
C6 C5 C10 110.7(2)
C4 C5 C10 116.4(2)
C6 C5 H5 104.4
C4 C5 H5 104.4
C10 C5 H5 104.4
C5 C6 C7 110.0(2)
C5 C6 H6A 109.7
C7 C6 H6A 109.7
C5 C6 H6B 109.7
C7 C6 H6B 109.7
H6A C6 H6B 108.2
C6 C7 C8 113.3(2)
C6 C7 H7A 108.9
C8 C7 H7A 108.9
C6 C7 H7B 108.9
C8 C7 H7B 108.9
H7A C7 H7B 107.7
C7 C8 C26 106.9(2)
C7 C8 C9 110.5(2)
C26 C8 C9 111.7(2)
C7 C8 C14 110.25(19)
C26 C8 C14 109.7(2)
C9 C8 C14 107.81(18)
C11 C9 C8 110.4(2)
C11 C9 C10 114.6(2)
C8 C9 C10 115.63(19)
C11 C9 H9 105.0
C8 C9 H9 105.0
C10 C9 H9 105.0
C1 C10 C25 105.8(2)
C1 C10 C5 106.9(2)
C25 C10 C5 114.6(2)
C1 C10 C9 108.6(2)
C25 C10 C9 112.8(2)
C5 C10 C9 107.82(19)
C12 C11 C9 111.9(2)
C12 C11 H11A 109.2
C9 C11 H11A 109.2
C12 C11 H11B 109.2
C9 C11 H11B 109.2
H11A C11 H11B 107.9
C13 C12 C11 111.7(2)
C13 C12 H12A 109.3
C11 C12 H12A 109.3
C13 C12 H12B 109.3
C11 C12 H12B 109.3
H12A C12 H12B 108.0
C12 C13 C18 115.4(2)
C12 C13 C14 111.8(2)
C18 C13 C14 110.4(2)
C12 C13 H13 106.2
C18 C13 H13 106.2
C14 C13 H13 106.2
C15 C14 C27 106.6(2)
C15 C14 C13 110.4(2)
C27 C14 C13 109.8(2)
C15 C14 C8 110.2(2)
C27 C14 C8 111.2(2)
C13 C14 C8 108.61(18)
C16 C15 C14 114.1(2)
C16 C15 H15A 108.7
C14 C15 H15A 108.7
C16 C15 H15B 108.7
C14 C15 H15B 108.7
H15A C15 H15B 107.6
C17 C16 C15 111.6(2)
C17 C16 H16A 109.3
C15 C16 H16A 109.3
C17 C16 H16B 109.3
C15 C16 H16B 109.3
H16A C16 H16B 108.0
C16 C17 C22 115.8(3)
C16 C17 C18 108.0(2)
C22 C17 C18 100.4(2)
C16 C17 C28 110.6(3)
C22 C17 C28 108.5(3)
C18 C17 C28 113.3(3)
C13 C18 C17 111.7(2)
C13 C18 C19 120.1(2)
C17 C18 C19 104.4(2)
C13 C18 H18 106.6
C17 C18 H18 106.6
C19 C18 H18 106.6
C20 C19 C18 118.6(3)
C20 C19 C21 110.1(2)
C18 C19 C21 102.5(2)
C20 C19 H19 108.4
C18 C19 H19 108.4
C21 C19 H19 108.4
C29 C20 C30 121.1(4)
C29 C20 C19 123.7(3)
C30 C20 C19 114.9(4)
C22 C21 C19 107.4(2)
C22 C21 H21A 110.2
C19 C21 H21A 110.2
C22 C21 H21B 110.2
C19 C21 H21B 110.2
H21A C21 H21B 108.5
C21 C22 C17 104.6(3)
C21 C22 H22A 110.8
C17 C22 H22A 110.8
C21 C22 H22B 110.8
C17 C22 H22B 110.8
H22A C22 H22B 108.9
C4 C23 H23A 109.5
C4 C23 H23B 109.5
H23A C23 H23B 109.5
C4 C23 H23C 109.5
H23A C23 H23C 109.5
H23B C23 H23C 109.5
C4 C24 H24A 109.5
C4 C24 H24B 109.5
H24A C24 H24B 109.5
C4 C24 H24C 109.5
H24A C24 H24C 109.5
H24B C24 H24C 109.5
C10 C25 H25A 109.5
C10 C25 H25B 109.5
H25A C25 H25B 109.5
C10 C25 H25C 109.5
H25A C25 H25C 109.5
H25B C25 H25C 109.5
C8 C26 H26A 109.5
C8 C26 H26B 109.5
H26A C26 H26B 109.5
C8 C26 H26C 109.5
H26A C26 H26C 109.5
H26B C26 H26C 109.5
C14 C27 H27A 109.5
C14 C27 H27B 109.5
H27A C27 H27B 109.5
C14 C27 H27C 109.5
H27A C27 H27C 109.5
H27B C27 H27C 109.5
C17 C28 H28A 109.5
C17 C28 H28B 109.5
H28A C28 H28B 109.5
C17 C28 H28C 109.5
H28A C28 H28C 109.5
H28B C28 H28C 109.5
C20 C29 H29A 120.0
C20 C29 H29B 120.0
H29A C29 H29B 120.0
C20 C30 H30A 109.5
C20 C30 H30B 109.5
H30A C30 H30B 109.5
C20 C30 H30C 109.5
H30A C30 H30C 109.5
H30B C30 H30C 109.5

loop_
_geom_bond_atom_site_label_1
_geom_bond_atom_site_label_2
_geom_bond_distance
_geom_bond_publ_flag
C1 C2 1.322(5) y
C1 C10 1.495(4) y
C1 H1 0.93 ?
C2 C3 1.449(5) y
C2 H2 0.93 ?
C3 O31 1.202(4) ?
C3 C4 1.526(5) ?
C4 C23 1.526(5) ?
C4 C24 1.543(5) ?
C4 C5 1.543(4) ?
C5 C6 1.522(4) ?
C5 C10 1.549(4) ?
C5 H5 0.98 ?
C6 C7 1.529(4) ?
C6 H6A 0.97 ?
C6 H6B 0.97 ?
C7 C8 1.537(3) ?
C7 H7A 0.97 ?
C7 H7B 0.97 ?
C8 C26 1.541(4) ?
C8 C9 1.560(3) y
C8 C14 1.593(3) y
C9 C11 1.528(4) ?
C9 C10 1.566(3) ?
C9 H9 0.98 ?
C10 C25 1.543(4) ?
C11 C12 1.519(4) ?
C11 H11A 0.97 ?
C11 H11B 0.97 ?
C12 C13 1.518(4) ?
C12 H12A 0.97 ?
C12 H12B 0.97 ?
C13 C18 1.531(4) ?
C13 C14 1.559(3) ?
C13 H13 0.98 ?
C14 C15 1.543(3) ?
C14 C27 1.550(4) ?
C15 C16 1.525(4) ?
C15 H15A 0.97 ?
C15 H15B 0.97 ?
C16 C17 1.521(4) ?
C16 H16A 0.97 ?
C16 H16B 0.97 ?
C17 C22 1.524(4) ?
C17 C18 1.535(4) ?
C17 C28 1.536(4) ?
C18 C19 1.539(4) ?
C18 H18 0.98 ?
C19 C20 1.493(5) y
C19 C21 1.558(4) ?
C19 H19 0.98 ?
C20 C29 1.363(6) y
C20 C30 1.438(6) y
C21 C22 1.515(5) ?
C21 H21A 0.97 ?
C21 H21B 0.97 ?
C22 H22A 0.97 ?
C22 H22B 0.97 ?
C23 H23A 0.96 ?
C23 H23B 0.96 ?
C23 H23C 0.96 ?
C24 H24A 0.96 ?
C24 H24B 0.96 ?
C24 H24C 0.96 ?
C25 H25A 0.96 ?
C25 H25B 0.96 ?
C25 H25C 0.96 ?
C26 H26A 0.96 ?
C26 H26B 0.96 ?
C26 H26C 0.96 ?
C27 H27A 0.96 ?
C27 H27B 0.96 ?
C27 H27C 0.96 ?
C28 H28A 0.96 ?
C28 H28B 0.96 ?
C28 H28C 0.96 ?
C29 H29A 0.93 ?
C29 H29B 0.93 ?
C30 H30A 0.96 ?
C30 H30B 0.96 ?
C30 H30C 0.96 ?

loop_
_geom_torsion_atom_site_label_1
_geom_torsion_atom_site_label_2
_geom_torsion_atom_site_label_3
_geom_torsion_atom_site_label_4
_geom_torsion
C10 C1 C2 C3 0.1(6)
C1 C2 C3 O31 -173.7(4)
C1 C2 C3 C4 5.0(6)
O31 C3 C4 C23 -44.5(5)
C2 C3 C4 C23 136.8(4)
O31 C3 C4 C24 71.1(5)
C2 C3 C4 C24 -107.6(4)
O31 C3 C4 C5 -163.1(4)
C2 C3 C4 C5 18.2(5)
C23 C4 C5 C6 64.4(4)
C3 C4 C5 C6 -179.3(3)
C24 C4 C5 C6 -57.3(4)
C23 C4 C5 C10 -163.8(3)
C3 C4 C5 C10 -47.5(4)
C24 C4 C5 C10 74.5(3)
C4 C5 C6 C7 -162.5(3)
C10 C5 C6 C7 63.0(3)
C5 C6 C7 C8 -57.9(3)
C6 C7 C8 C26 -72.7(3)
C6 C7 C8 C9 49.0(3)
C6 C7 C8 C14 168.1(2)
C7 C8 C9 C11 -179.4(2)
C26 C8 C9 C11 -60.6(3)
C14 C8 C9 C11 60.1(3)
C7 C8 C9 C10 -47.3(3)
C26 C8 C9 C10 71.6(3)
C14 C8 C9 C10 -167.8(2)
C2 C1 C10 C25 95.8(4)
C2 C1 C10 C5 -26.8(4)
C2 C1 C10 C9 -142.9(3)
C6 C5 C10 C1 -175.4(2)
C4 C5 C10 C1 50.9(3)
C6 C5 C10 C25 67.7(3)
C4 C5 C10 C25 -66.0(3)
C6 C5 C10 C9 -58.7(3)
C4 C5 C10 C9 167.6(2)
C11 C9 C10 C1 -62.5(3)
C8 C9 C10 C1 167.4(2)
C11 C9 C10 C25 54.5(3)
C8 C9 C10 C25 -75.6(3)
C11 C9 C10 C5 -178.0(2)
C8 C9 C10 C5 51.9(3)
C8 C9 C11 C12 -58.4(3)
C10 C9 C11 C12 168.9(2)
C9 C11 C12 C13 55.1(3)
C11 C12 C13 C18 177.3(2)
C11 C12 C13 C14 -55.4(3)
C12 C13 C14 C15 178.7(2)
C18 C13 C14 C15 -51.3(3)
C12 C13 C14 C27 -64.1(3)
C18 C13 C14 C27 65.9(3)
C12 C13 C14 C8 57.7(3)
C18 C13 C14 C8 -172.30(19)
C7 C8 C14 C15 59.1(3)
C26 C8 C14 C15 -58.4(3)
C9 C8 C14 C15 179.8(2)
C7 C8 C14 C27 -59.0(3)
C26 C8 C14 C27 -176.4(2)
C9 C8 C14 C27 61.7(3)
C7 C8 C14 C13 -179.9(2)
C26 C8 C14 C13 62.7(2)
C9 C8 C14 C13 -59.2(2)
C27 C14 C15 C16 -69.5(3)
C13 C14 C15 C16 49.7(3)
C8 C14 C15 C16 169.7(2)
C14 C15 C16 C17 -54.1(4)
C15 C16 C17 C22 169.4(3)
C15 C16 C17 C18 57.8(3)
C15 C16 C17 C28 -66.7(3)
C12 C13 C18 C17 -172.7(2)
C14 C13 C18 C17 59.2(3)
C12 C13 C18 C19 -49.9(3)
C14 C13 C18 C19 -178.0(2)
C16 C17 C18 C13 -61.7(3)
C22 C17 C18 C13 176.6(3)
C28 C17 C18 C13 61.2(3)
C16 C17 C18 C19 166.9(2)
C22 C17 C18 C19 45.3(3)
C28 C17 C18 C19 -70.2(3)
C13 C18 C19 C20 80.4(4)
C17 C18 C19 C20 -153.4(3)
C13 C18 C19 C21 -158.2(2)
C17 C18 C19 C21 -31.9(3)
C18 C19 C20 C29 26.2(5)
C21 C19 C20 C29 -91.3(4)
C18 C19 C20 C30 -159.2(4)
C21 C19 C20 C30 83.3(5)
C20 C19 C21 C22 133.5(3)
C18 C19 C21 C22 6.4(3)
C19 C21 C22 C17 21.5(3)
C16 C17 C22 C21 -156.5(3)
C18 C17 C22 C21 -40.6(3)
C28 C17 C22 C21 78.5(3)

loop_
_cod_related_entry_id
_cod_related_entry_database
_cod_related_entry_code
1 ChemSpider 21174255
